data_2012194
loop_
_publ_author_name
'Zukerman-Schpector, J.'
'Vega, Mauricio'
'Caracelli, I.'
'Dias, Luiz C.'
'Fernandes, Anna M. A. P.'

_publ_section_title
;
 Two intermediates in the synthesis of decahydroisoquinolines with NMDA
 and AMPA receptor antagonist activity
;
_journal_issue 9
_journal_name_full 'Acta Crystallographica Section C'
_journal_page_first 1089
_journal_page_last 1091
_journal_paper_doi 10.1107/S0108270101009702
_journal_volume 57
_journal_year 2001
_chemical_formula_moiety 'C13 H12 N2 O4'
_chemical_formula_sum 'C13 H12 N2 O4'
_chemical_formula_weight 260.25
_space_group_IT_number 19
_symmetry_cell_setting orthorhombic
_symmetry_space_group_name_Hall 'P 2ac 2ab'
_symmetry_space_group_name_H-M 'P 21 21 21'
_cell_angle_alpha 90.00
_cell_angle_beta 90.00
_cell_angle_gamma 90.00
_cell_formula_units_Z 4
_cell_length_a 7.3677(9)
_cell_length_b 10.0540(10)
_cell_length_c 16.834(2)
_cell_measurement_reflns_used 25
_cell_measurement_temperature 293
_cell_measurement_theta_max 18.42
_cell_measurement_theta_min 9.98
_cell_volume 1247.0(2)
_computing_cell_refinement 'CAD4 Software'
_computing_data_collection 'CAD4 Software (Enraf-Nonius, 1989)'
_computing_data_reduction 'XCAD4 (Harms & Wocadlo, 1995)'
_computing_molecular_graphics 'ZORTEP (Zsolnai, 1995)'
_computing_publication_material 'PARST95 (Nardelli, 1995), PLATON (Spek, 1998) and WinGX (Farrugia, 1999)'
_computing_structure_refinement 'SHELXL97 (Sheldrick, 1997)'
_computing_structure_solution 'SHELXS86 (Sheldrick, 1985)'
_diffrn_measurement_device_type 'Enraf-Nonius CAD4-Mach3'
_diffrn_measurement_method \w/2\q
_diffrn_radiation_monochromator graphite
_diffrn_radiation_source 'fine-focus sealed tube'
_diffrn_radiation_type MoK\a
_diffrn_radiation_wavelength .71073
_diffrn_reflns_av_R_equivalents .0176
_diffrn_reflns_limit_h_max 10
_diffrn_reflns_limit_h_min -1
_diffrn_reflns_limit_k_max 0
_diffrn_reflns_limit_k_min -14
_diffrn_reflns_limit_l_max 23
_diffrn_reflns_limit_l_min 0
_diffrn_reflns_number 2382
_diffrn_reflns_theta_max 30.0
_diffrn_standards_decay_% 1.1
_diffrn_standards_interval_time 30
_diffrn_standards_number 3
_exptl_absorpt_coefficient_mu .105
_exptl_absorpt_correction_type none
_exptl_crystal_colour colourless
_exptl_crystal_density_diffrn 1.386
_exptl_crystal_density_meas ?
_exptl_crystal_description irregular
_exptl_crystal_F_000 544
_exptl_crystal_size_max .20
_exptl_crystal_size_mid .10
_exptl_crystal_size_min .05
_refine_diff_density_max .174
_refine_diff_density_min -.183
_refine_ls_extinction_method none
_refine_ls_goodness_of_fit_all .984
_refine_ls_goodness_of_fit_ref .984
_refine_ls_hydrogen_treatment riding
_refine_ls_matrix_type full
_refine_ls_number_parameters 173
_refine_ls_number_reflns 2098
_refine_ls_number_restraints 0
_refine_ls_restrained_S_all .984
_refine_ls_restrained_S_obs .984
_refine_ls_R_factor_all .1248
_refine_ls_R_factor_gt .0370
_refine_ls_shift/su_max <0.001
_refine_ls_structure_factor_coef Fsqd
_refine_ls_weighting_details 'w=1/[\s^2^(Fo^2^)+(0.0692P)^2^+0.0290P] where P=(Fo^2^+2Fc^2^)/3'
_refine_ls_weighting_scheme calc
_refine_ls_wR_factor_all .1314
_refine_ls_wR_factor_ref .1031
_reflns_number_gt 995
_reflns_number_total 2098
_reflns_threshold_expression F^2^>2\sF^2^
_cod_data_source_file da1198.cif
_cod_data_source_block I
_cod_depositor_comments
;
Automatic conversion scripts had previously changed 
'_atom_site_refinement_flags' tag values 'd' into 'D' as recommended by 
'cif_core.dic' version 2.4.1. However, manual inspection revealed that the 
underlying problem was actually related to a wrong tag names inside the 
atom site loop. The following changes were performed to resolve the problem: 

* '_atom_site_refinement_flags' tag was changed to '_atom_site_calc_flag'
* '_atom_site_calc_flag' tag was changed to '_atom_site_site_symmetry_order'
* '_atom_site_disorder_group' tag was changed to 
  '_atom_site_refinement_flags_posn'

Antanas Vaitkus,
2015-03-19

The following automatic conversions were performed:

'_exptl_crystal_density_meas' value 'not measured' was changed to '?'
- the value is perceived as not measured.

Automatic conversion script
Id: cif_fix_values 3008 2015-01-20 13:52:24Z robertas 
;
_cod_database_code 2012194

loop_
_symmetry_equiv_pos_as_xyz
'x, y, z'
'x+1/2, -y+1/2, -z'
'-x, y+1/2, -z+1/2'
'-x+1/2, -y, z+1/2'

loop_
_atom_site_label
_atom_site_fract_x
_atom_site_fract_y
_atom_site_fract_z
_atom_site_U_iso_or_equiv
_atom_site_adp_type
_atom_site_site_symmetry_order
_atom_site_calc_flag
_atom_site_refinement_flags_posn
_atom_site_occupancy
_atom_site_disorder_assembly
_atom_site_disorder_group
_atom_site_type_symbol
N1 .5453(3) .1671(2) .83740(12) .0460(5) Uani 1 d . 1 . . N
N2 1.1771(4) .2742(3) .57630(15) .0635(7) Uani 1 d . 1 . . N
O1 .7820(3) .3077(2) .85977(13) .0663(6) Uani 1 d . 1 . . O
O2 1.3167(4) .2123(3) .56791(18) .0912(8) Uani 1 d . 1 . . O
O3 .6113(3) -.04085(18) .79363(12) .0692(7) Uani 1 d . 1 . . O
O4 1.1468(4) .3809(3) .54371(14) .0912(8) Uani 1 d . 1 . . O
C1 .6204(4) .2863(3) .86503(15) .0479(6) Uani 1 d . 1 . . C
C2 .4942(4) .3845(3) .89955(17) .0551(7) Uani 1 d . 1 . . C
H2 .5347 .4705 .9096 .066 Uiso 1 calc R 1 . . H
C3 .3192(5) .3512(4) .9169(3) .0857(12) Uani 1 d . 1 . . C
H3 .2513 .4009 .9528 .103 Uiso 1 calc . 1 . . H
C4 .2397(4) .2321(4) .8765(2) .0710(9) Uani 1 d . 1 . . C
H4A .2030 .2563 .8231 .085 Uiso 1 calc R 1 . . H
H4B .1324 .2034 .9051 .085 Uiso 1 calc R 1 . . H
C5 .3731(4) .1191(3) .87248(15) .0537(7) Uani 1 d . 1 . . C
H5 .3229 .0512 .8369 .064 Uiso 1 calc R 1 . . H
C6 .4086(5) .0540(3) .95254(17) .0709(10) Uani 1 d . 1 . . C
H6A .4990 -.0140 .9466 .106 Uiso 1 calc R 1 . . H
H6B .2983 .0152 .9721 .106 Uiso 1 calc R 1 . . H
H6C .4511 .1198 .9895 .106 Uiso 1 calc R 1 . . H
C7 .6457(4) .0776(3) .79180(14) .0481(7) Uani 1 d . 1 . . C
C8 .7840(4) .1313(2) .73602(14) .0423(6) Uani 1 d . 1 . . C
C9 .7464(4) .2396(3) .68826(16) .0503(7) Uani 1 d . 1 . . C
H9 .6346 .2821 .6921 .060 Uiso 1 calc R 1 . . H
C10 .8738(4) .2845(3) .63531(15) .0514(7) Uani 1 d . 1 . . C
H10 .8495 .3574 .6030 .062 Uiso 1 calc R 1 . . H
C11 1.0369(4) .2204(2) .63066(15) .0451(6) Uani 1 d . 1 . . C
C12 1.0743(4) .1105(3) .67511(17) .0544(7) Uani 1 d . 1 . . C
H12 1.1849 .0668 .6700 .065 Uiso 1 calc R 1 . . H
C13 .9459(4) .0654(3) .72753(17) .0510(7) Uani 1 d . 1 . . C
H13 .9688 -.0104 .7576 .061 Uiso 1 calc R 1 . . H

loop_
_atom_site_aniso_label
_atom_site_aniso_U_11
_atom_site_aniso_U_22
_atom_site_aniso_U_33
_atom_site_aniso_U_12
_atom_site_aniso_U_13
_atom_site_aniso_U_23
N1 .0405(12) .0525(12) .0451(11) -.0082(10) .0065(10) -.0066(10)
N2 .0636(18) .0693(16) .0576(14) -.0089(15) .0088(13) -.0072(14)
O1 .0473(12) .0748(14) .0768(14) -.0178(11) .0087(11) -.0246(11)
O2 .0747(17) .0897(17) .109(2) .0008(16) .0425(15) -.0101(15)
O3 .0831(16) .0493(12) .0752(14) -.0163(11) .0254(14) -.0079(9)
O4 .0856(18) .0983(18) .0897(17) -.0168(17) .0037(15) .0384(16)
C1 .0485(16) .0526(15) .0428(13) -.0068(14) .0031(13) -.0027(12)
C2 .0562(18) .0500(15) .0590(17) -.0004(15) .0070(15) -.0098(13)
C3 .060(2) .090(2) .107(3) .010(2) .003(2) -.040(2)
C4 .0401(17) .095(2) .078(2) -.0012(18) .0070(16) -.0131(19)
C5 .0395(14) .0688(17) .0529(14) -.0166(16) .0051(13) -.0107(14)
C6 .071(2) .083(2) .0581(17) -.020(2) .0075(17) -.0029(15)
C7 .0505(16) .0472(14) .0465(14) -.0069(14) .0013(14) -.0056(12)
C8 .0448(14) .0386(12) .0434(12) -.0017(13) .0026(11) -.0066(11)
C9 .0435(16) .0520(14) .0553(15) .0081(13) .0019(13) .0033(13)
C10 .0560(17) .0521(15) .0459(13) .0042(15) .0014(14) .0076(12)
C11 .0505(16) .0443(13) .0406(12) -.0039(13) .0078(12) -.0039(11)
C12 .0472(16) .0488(14) .0671(16) .0100(14) .0079(14) -.0032(13)
C13 .0530(18) .0420(12) .0578(15) .0061(14) .0052(14) .0058(12)

loop_
_atom_type_symbol
_atom_type_description
_atom_type_scat_dispersion_real
_atom_type_scat_dispersion_imag
_atom_type_scat_source
C C .0033 .0016 'International Tables Vol C Tables 4.2.6.8 and 6.1.1.4'
O O .0106 .0060 'International Tables Vol C Tables 4.2.6.8 and 6.1.1.4'
H H .0000 .0000 'International Tables Vol C Tables 4.2.6.8 and 6.1.1.4'

loop_
_geom_angle_atom_site_label_1
_geom_angle_atom_site_label_2
_geom_angle_atom_site_label_3
_geom_angle
_geom_angle_publ_flag
C7 N1 C1 121.7(2) yes
C7 N1 C5 117.6(2) yes
C1 N1 C5 119.0(2) yes
O2 N2 O4 123.6(3) yes
O2 N2 C11 118.5(3) yes
O4 N2 C11 118.0(3) yes
O1 C1 N1 121.0(3) no
O1 C1 C2 121.9(3) no
N1 C1 C2 117.1(3) no
C3 C2 C1 121.0(3) no
C2 C3 C4 118.0(3) no
C3 C4 C5 111.7(3) no
N1 C5 C4 109.4(2) no
N1 C5 C6 110.2(3) no
C4 C5 C6 113.4(3) no
O3 C7 N1 120.4(2) no
O3 C7 C8 120.9(2) no
N1 C7 C8 118.5(2) no
C13 C8 C9 119.6(3) no
C13 C8 C7 119.1(2) no
C9 C8 C7 121.0(2) no
C10 C9 C8 120.0(3) no
C11 C10 C9 119.0(2) no
C12 C11 C10 121.9(3) no
C12 C11 N2 119.6(3) no
C10 C11 N2 118.4(2) no
C11 C12 C13 118.8(3) no
C12 C13 C8 120.5(2) no

loop_
_geom_bond_atom_site_label_1
_geom_bond_atom_site_label_2
_geom_bond_distance
_geom_bond_publ_flag
N1 C7 1.395(3) yes
N1 C1 1.399(3) yes
N1 C5 1.481(3) yes
N2 O2 1.210(4) yes
N2 O4 1.226(3) yes
N2 C11 1.482(4) yes
O1 C1 1.214(3) no
O3 C7 1.218(3) no
C1 C2 1.475(4) no
C2 C3 1.364(5) no
C3 C4 1.497(5) no
C4 C5 1.504(4) no
C5 C6 1.521(4) no
C7 C8 1.487(3) no
C8 C13 1.372(4) no
C8 C9 1.382(4) no
C9 C10 1.371(4) no
C10 C11 1.366(4) no
C11 C12 1.363(3) no
C12 C13 1.370(4) no

loop_
_geom_hbond_atom_site_label_D
_geom_hbond_atom_site_label_H
_geom_hbond_atom_site_label_A
_geom_hbond_site_symmetry_A
_geom_hbond_distance_DH
_geom_hbond_distance_HA
_geom_hbond_distance_DA
_geom_hbond_angle_DHA
_geom_hbond_publ_flag
C2 H2 O2 3_756 .93 2.69 3.619(4) 174 yes
C3 H3 O4 4_665 .93 2.78 3.446(5) 130 yes
C12 H12 O1 3_746 .93 2.66 3.276(3) 124 yes
C6 H6A O4 3_746 .96 2.82 3.710(5) 154 yes
C9 H9 O3 3_656 .93 2.55 3.451(4) 163 yes

loop_
_cod_related_entry_id
_cod_related_entry_database
_cod_related_entry_code
1 ChemSpider 21182056
